data_7118515
loop_
_publ_author_name
'Gupta, Suraj K.'
'Choudhury, Joyanta'

_publ_section_title
;
 A remote coordination booster enhances the catalytic efficiency by
 accelerating the generation of an active catalyst.
;
_journal_issue 16
_journal_name_full 'Chemical communications (Cambridge, England)'
_journal_page_first 3384
_journal_page_last 3387
_journal_paper_doi 10.1039/c6cc00157b
_journal_volume 52
_journal_year 2016
_chemical_formula_moiety 'C44 H32 F18 N9 P3 Ru'
_chemical_formula_sum 'C44 H32 F18 N9 P3 Ru'
_chemical_formula_weight 1222.76
_chemical_name_systematic
;
 ?
;
_space_group_crystal_system triclinic
_space_group_IT_number 2
_space_group_name_Hall '-P 1'
_space_group_name_H-M_alt 'P -1'
_symmetry_space_group_name_Hall '-P 1'
_symmetry_space_group_name_H-M 'P -1'
_atom_sites_solution_hydrogens geom
_audit_creation_method SHELXL-2014
_audit_update_record
;
2016-01-06 deposited with the CCDC.
2016-01-20 downloaded from the CCDC.
;
_cell_angle_alpha 101.843(9)
_cell_angle_beta 100.698(8)
_cell_angle_gamma 101.743(7)
_cell_formula_units_Z 2
_cell_length_a 8.810(3)
_cell_length_b 14.662(5)
_cell_length_c 22.745(7)
_cell_measurement_reflns_used 21636
_cell_measurement_temperature 124(2)
_cell_measurement_theta_max 24.997
_cell_measurement_theta_min 2.389
_cell_volume 2734.9(16)
_computing_structure_refinement 'SHELXL-2014 (Sheldrick, 2014)'
_diffrn_ambient_temperature 124(2)
_diffrn_measured_fraction_theta_full 0.921
_diffrn_measured_fraction_theta_max 0.947
_diffrn_measurement_device_type 'Bruker APEX-II CCD'
_diffrn_radiation_type MoK\a
_diffrn_radiation_wavelength 0.71073
_diffrn_reflns_av_R_equivalents 0.1182
_diffrn_reflns_av_unetI/netI 0.2389
_diffrn_reflns_laue_measured_fraction_full 0.921
_diffrn_reflns_laue_measured_fraction_max 0.947
_diffrn_reflns_limit_h_max 10
_diffrn_reflns_limit_h_min -10
_diffrn_reflns_limit_k_max 17
_diffrn_reflns_limit_k_min -17
_diffrn_reflns_limit_l_max 27
_diffrn_reflns_limit_l_min -27
_diffrn_reflns_number 21636
_diffrn_reflns_point_group_measured_fraction_full 0.921
_diffrn_reflns_point_group_measured_fraction_max 0.947
_diffrn_reflns_theta_full 25.242
_diffrn_reflns_theta_max 24.997
_diffrn_reflns_theta_min 2.389
_exptl_absorpt_coefficient_mu 0.475
_exptl_absorpt_correction_T_max 0.936
_exptl_absorpt_correction_T_min 0.913
_exptl_absorpt_correction_type multi-scan
_exptl_absorpt_process_details SADABS
_exptl_crystal_colour red
_exptl_crystal_density_diffrn 1.485
_exptl_crystal_description needle
_exptl_crystal_F_000 1220
_exptl_crystal_size_max 0.28
_exptl_crystal_size_mid 0.16
_exptl_crystal_size_min 0.14
_refine_diff_density_max 0.794
_refine_diff_density_min -0.958
_refine_diff_density_rms 0.125
_refine_ls_extinction_method none
_refine_ls_goodness_of_fit_ref 0.982
_refine_ls_hydrogen_treatment constr
_refine_ls_matrix_type full
_refine_ls_number_parameters 676
_refine_ls_number_reflns 9127
_refine_ls_number_restraints 0
_refine_ls_restrained_S_all 0.982
_refine_ls_R_factor_all 0.2019
_refine_ls_R_factor_gt 0.1024
_refine_ls_shift/su_max 0.048
_refine_ls_shift/su_mean 0.004
_refine_ls_structure_factor_coef Fsqd
_refine_ls_weighting_details 'w=1/[\s^2^(Fo^2^)+(0.1384P)^2^] where P=(Fo^2^+2Fc^2^)/3'
_refine_ls_weighting_scheme calc
_refine_ls_wR_factor_gt 0.2466
_refine_ls_wR_factor_ref 0.2798
_reflns_Friedel_coverage 0.000
_reflns_number_gt 3979
_reflns_number_total 9127
_reflns_threshold_expression 'I > 2\s(I)'
_cod_data_source_file c6cc00157b2.cif
_cod_data_source_block complex1
_cod_depositor_comments 'Adding full bibliography for 7118515--7118516.cif.'
_cod_original_cell_volume 2735.1(15)
_cod_database_code 7118515
_shelx_space_group_comment
;
The symmetry employed for this shelxl refinement is uniquely defined
by the following loop, which should always be used as a source of
symmetry information in preference to the above space-group names.
They are only intended as comments.
;
_shelxl_version_number 2014-1

loop_
_space_group_symop_operation_xyz
'x, y, z'
'-x, -y, -z'

loop_
_atom_site_label
_atom_site_type_symbol
_atom_site_fract_x
_atom_site_fract_y
_atom_site_fract_z
_atom_site_U_iso_or_equiv
_atom_site_adp_type
_atom_site_occupancy
_atom_site_site_symmetry_order
_atom_site_calc_flag
_atom_site_refinement_flags_posn
_atom_site_refinement_flags_adp
Ru01 Ru 0.46143(10) 0.52870(6) 0.81500(4) 0.0354(3) Uani 1 1 d . .
P3 P -0.4212(3) -0.2113(2) 0.52360(16) 0.0492(9) Uani 1 1 d . .
P2 P -0.1710(4) 0.2379(4) 0.73505(19) 0.0809(14) Uani 1 1 d . .
P1 P 1.1145(7) 0.9939(4) 0.8989(3) 0.1133(19) Uani 1 1 d . .
F14 F -0.2844(7) -0.2121(5) 0.4855(3) 0.0572(18) Uani 1 1 d . .
F16 F -0.5536(9) -0.2106(5) 0.5621(4) 0.079(2) Uani 1 1 d . .
N5 N 0.4055(8) 0.3950(5) 0.7645(4) 0.030(2) Uani 1 1 d . .
N4 N 0.3735(9) 0.4533(6) 0.8745(4) 0.037(2) Uani 1 1 d . .
C16 C 0.3809(10) 0.2844(7) 0.6695(5) 0.034(3) Uani 1 1 d . .
H16 H 0.3920 0.2725 0.6281 0.040 Uiso 1 1 calc R U
F15 F -0.2857(9) -0.2042(6) 0.5854(3) 0.082(2) Uani 1 1 d . .
N3 N 0.1016(10) -0.1508(7) 0.5168(5) 0.045(2) Uani 1 1 d . .
F17 F -0.4575(9) -0.3245(5) 0.5115(4) 0.082(2) Uani 1 1 d . .
N2 N -0.0095(10) -0.3003(7) 0.4701(5) 0.047(2) Uani 1 1 d . .
N9 N 0.6945(9) 0.5474(6) 0.8577(4) 0.039(2) Uani 1 1 d . .
F9 F -0.0855(10) 0.3142(7) 0.7966(4) 0.108(3) Uani 1 1 d . .
N8 N 0.5164(10) 0.6646(6) 0.8596(4) 0.042(2) Uani 1 1 d . .
F8 F -0.0162(8) 0.2709(7) 0.7105(4) 0.091(3) Uani 1 1 d . .
C17 C 0.4298(11) 0.3783(8) 0.7081(5) 0.035(3) Uani 1 1 d . .
N6 N 0.5169(9) 0.5490(6) 0.7349(4) 0.037(2) Uani 1 1 d . .
F13 F -0.5467(9) -0.2226(8) 0.4627(4) 0.114(4) Uani 1 1 d . .
C8 C 0.1157(13) -0.1626(8) 0.4578(6) 0.046(3) Uani 1 1 d . .
H8 H 0.1647 -0.1141 0.4403 0.055 Uiso 1 1 calc R U
C30 C 0.1101(13) 0.5094(10) 0.7569(6) 0.053(3) Uani 1 1 d . .
H30 H 0.1052 0.4440 0.7393 0.064 Uiso 1 1 calc R U
C23 C 0.6063(12) 0.6359(9) 0.6642(6) 0.046(3) Uani 1 1 d . .
H23 H 0.6452 0.6968 0.6568 0.055 Uiso 1 1 calc R U
N7 N 0.2474(10) 0.5654(7) 0.7917(5) 0.048(2) Uani 1 1 d . .
C24 C 0.5725(11) 0.6311(8) 0.7202(5) 0.040(3) Uani 1 1 d . .
H24 H 0.5897 0.6898 0.7505 0.048 Uiso 1 1 calc R U
C44 C 0.7829(12) 0.4819(8) 0.8571(5) 0.046(3) Uani 1 1 d . .
H44 H 0.7327 0.4189 0.8318 0.055 Uiso 1 1 calc R U
F11 F -0.0980(8) 0.1576(6) 0.7588(4) 0.091(3) Uani 1 1 d . .
F18 F -0.3823(11) -0.1001(5) 0.5359(4) 0.099(3) Uani 1 1 d . .
C6 C 0.0265(11) -0.2363(8) 0.5260(6) 0.041(3) Uani 1 1 d . .
H6 H 0.0044 -0.2482 0.5634 0.049 Uiso 1 1 calc R U
C4 C -0.0985(12) -0.4520(7) 0.4022(5) 0.034(2) Uani 1 1 d . .
H4 H -0.0553 -0.4232 0.3732 0.040 Uiso 1 1 calc R U
C9 C 0.1578(13) -0.0632(7) 0.5641(5) 0.042(3) Uani 1 1 d . .
F12 F -0.2349(10) 0.3233(8) 0.7115(5) 0.116(3) Uani 1 1 d . .
F7 F -0.2458(9) 0.1669(7) 0.6715(4) 0.111(3) Uani 1 1 d . .
C40 C 0.7725(12) 0.6399(7) 0.8931(5) 0.039(3) Uani 1 1 d . .
C28 C 0.2862(13) 0.4358(9) 0.9644(6) 0.047(3) Uani 1 1 d . .
H28 H 0.2742 0.4646 1.0041 0.056 Uiso 1 1 calc R U
C41 C 0.9282(11) 0.6599(10) 0.9251(5) 0.054(3) Uani 1 1 d . .
H41 H 0.9792 0.7239 0.9488 0.065 Uiso 1 1 calc R U
C7 C 0.0477(14) -0.2553(10) 0.4282(6) 0.054(3) Uani 1 1 d . .
H7 H 0.0404 -0.2846 0.3861 0.064 Uiso 1 1 calc R U
C18 C 0.3393(12) 0.3233(8) 0.7863(5) 0.043(3) Uani 1 1 d . .
C35 C 0.4078(13) 0.7163(8) 0.8531(6) 0.045(3) Uani 1 1 d . .
C12 C 0.2637(13) 0.1116(7) 0.6502(6) 0.045(3) Uani 1 1 d . .
C34 C 0.2554(16) 0.6595(10) 0.8162(7) 0.065(4) Uani 1 1 d . .
C26 C 0.2530(12) 0.2969(9) 0.8839(5) 0.048(3) Uani 1 1 d . .
H26 H 0.2208 0.2291 0.8674 0.058 Uiso 1 1 calc R U
C27 C 0.2310(15) 0.3373(10) 0.9403(7) 0.062(4) Uani 1 1 d . .
H27 H 0.1783 0.2983 0.9627 0.075 Uiso 1 1 calc R U
C25 C 0.3248(11) 0.3578(7) 0.8505(5) 0.036(3) Uani 1 1 d . .
C20 C 0.4947(10) 0.4669(7) 0.6890(5) 0.035(3) Uani 1 1 d . .
C22 C 0.5844(12) 0.5538(9) 0.6191(5) 0.049(3) Uani 1 1 d . .
H22 H 0.6050 0.5567 0.5799 0.059 Uiso 1 1 calc R U
C1 C -0.2228(12) -0.5333(9) 0.4848(7) 0.058(4) Uani 1 1 d . .
H1 H -0.2648 -0.5620 0.5141 0.070 Uiso 1 1 calc R U
C29 C 0.3555(11) 0.4898(7) 0.9322(6) 0.041(3) Uani 1 1 d . .
H29 H 0.3946 0.5571 0.9500 0.049 Uiso 1 1 calc R U
C11 C 0.3573(13) 0.0799(8) 0.6111(6) 0.048(3) Uani 1 1 d . .
H11 H 0.4595 0.1197 0.6140 0.058 Uiso 1 1 calc R U
C19 C 0.2937(11) 0.2293(7) 0.7525(6) 0.041(3) Uani 1 1 d . .
H19 H 0.2480 0.1795 0.7697 0.049 Uiso 1 1 calc R U
C39 C 0.6728(14) 0.7037(8) 0.8928(5) 0.047(3) Uani 1 1 d . .
C10 C 0.3053(13) -0.0069(8) 0.5688(6) 0.045(3) Uani 1 1 d . .
H10 H 0.3709 -0.0281 0.5429 0.055 Uiso 1 1 calc R U
F10 F -0.3237(9) 0.2115(10) 0.7596(5) 0.146(5) Uani 1 1 d . .
C43 C 0.9405(13) 0.4974(8) 0.8900(5) 0.046(3) Uani 1 1 d . .
H43 H 0.9934 0.4469 0.8888 0.056 Uiso 1 1 calc R U
C13 C 0.1146(12) 0.0491(8) 0.6451(6) 0.052(3) Uani 1 1 d . .
H13 H 0.0497 0.0683 0.6720 0.062 Uiso 1 1 calc R U
N1 N -0.1548(11) -0.4305(8) 0.5029(6) 0.077(4) Uani 1 1 d . .
C5 C -0.0907(13) -0.4000(9) 0.4578(7) 0.053(3) Uani 1 1 d . .
C31 C -0.0208(13) 0.5397(14) 0.7452(7) 0.073(5) Uani 1 1 d . .
H31 H -0.1188 0.4953 0.7226 0.087 Uiso 1 1 calc R U
C42 C 1.0147(14) 0.5904(11) 0.9244(6) 0.064(4) Uani 1 1 d . .
H42 H 1.1226 0.6066 0.9470 0.077 Uiso 1 1 calc R U
C32 C -0.0157(16) 0.6356(16) 0.7657(8) 0.087(6) Uani 1 1 d . .
H32 H -0.1061 0.6594 0.7537 0.104 Uiso 1 1 calc R U
C33 C 0.1154(19) 0.6927(12) 0.8017(8) 0.083(5) Uani 1 1 d . .
H33 H 0.1181 0.7579 0.8188 0.100 Uiso 1 1 calc R U
C3 C -0.1677(12) -0.5448(9) 0.3879(6) 0.057(3) Uani 1 1 d . .
H3 H -0.1753 -0.5820 0.3475 0.068 Uiso 1 1 calc R U
F2 F 1.1557(14) 1.1024(8) 0.9368(6) 0.145(4) Uani 1 1 d . .
C38 C 0.7211(14) 0.8029(8) 0.9218(6) 0.055(3) Uani 1 1 d . .
H38 H 0.8283 0.8328 0.9439 0.066 Uiso 1 1 calc R U
C36 C 0.4507(19) 0.8149(11) 0.8829(8) 0.080(5) Uani 1 1 d . .
H36 H 0.3728 0.8510 0.8791 0.096 Uiso 1 1 calc R U
C2 C -0.2311(15) -0.5913(9) 0.4297(6) 0.057(3) Uani 1 1 d . .
H2 H -0.2763 -0.6588 0.4196 0.069 Uiso 1 1 calc R U
C21 C 0.5292(13) 0.4623(9) 0.6327(6) 0.051(3) Uani 1 1 d . .
H21 H 0.5176 0.4027 0.6041 0.061 Uiso 1 1 calc R U
F3 F 1.2863(19) 0.9913(10) 0.9031(12) 0.259(12) Uani 1 1 d . .
C37 C 0.5992(19) 0.8592(9) 0.9166(7) 0.078(4) Uani 1 1 d . .
H37 H 0.6260 0.9258 0.9369 0.094 Uiso 1 1 calc R U
F1 F 0.9328(15) 0.9842(10) 0.8837(9) 0.211(8) Uani 1 1 d . .
F5 F 1.095(2) 0.947(2) 0.9486(11) 0.305(14) Uani 1 1 d . .
F4 F 1.066(3) 0.8951(13) 0.8538(17) 0.388(19) Uani 1 1 d . .
C15 C 0.3149(11) 0.2082(8) 0.6936(5) 0.036(3) Uani 1 1 d . .
C14 C 0.0608(14) -0.0377(9) 0.6031(6) 0.056(3) Uani 1 1 d . .
H14 H -0.0393 -0.0795 0.6005 0.067 Uiso 1 1 calc R U
F6 F 1.109(2) 1.0519(12) 0.8405(9) 0.225(7) Uani 1 1 d . .

loop_
_atom_site_aniso_label
_atom_site_aniso_U_11
_atom_site_aniso_U_22
_atom_site_aniso_U_33
_atom_site_aniso_U_23
_atom_site_aniso_U_13
_atom_site_aniso_U_12
Ru01 0.0255(5) 0.0320(6) 0.0508(6) 0.0145(4) 0.0088(4) 0.0078(4)
P3 0.0435(18) 0.047(2) 0.063(2) 0.0196(17) 0.0160(17) 0.0165(15)
P2 0.0365(19) 0.139(4) 0.067(3) 0.008(3) 0.0101(19) 0.042(2)
P1 0.120(5) 0.062(3) 0.152(6) 0.015(4) 0.038(4) 0.017(3)
F14 0.040(4) 0.067(5) 0.071(5) 0.023(4) 0.020(3) 0.017(3)
F16 0.082(5) 0.077(5) 0.098(6) 0.030(5) 0.058(5) 0.022(4)
N5 0.017(4) 0.022(5) 0.056(6) 0.021(4) 0.006(4) 0.006(3)
N4 0.021(4) 0.030(6) 0.060(6) 0.012(5) 0.012(4) 0.006(4)
C16 0.022(5) 0.032(7) 0.041(6) 0.000(6) 0.010(5) 0.002(5)
F15 0.086(5) 0.085(6) 0.060(5) 0.038(4) 0.003(4) -0.018(4)
N3 0.038(5) 0.037(6) 0.054(7) -0.001(5) 0.009(5) 0.008(4)
F17 0.083(5) 0.051(5) 0.114(7) 0.012(5) 0.042(5) 0.015(4)
N2 0.038(5) 0.035(6) 0.070(7) 0.008(6) 0.020(5) 0.011(4)
N9 0.029(5) 0.036(6) 0.063(6) 0.019(5) 0.021(4) 0.019(4)
F9 0.096(6) 0.138(8) 0.091(7) -0.003(6) 0.008(5) 0.076(6)
N8 0.023(5) 0.051(6) 0.058(6) 0.018(5) 0.026(5) 0.007(4)
F8 0.040(4) 0.132(7) 0.098(6) 0.027(6) 0.004(4) 0.027(4)
C17 0.019(5) 0.047(8) 0.043(7) 0.012(6) 0.014(5) 0.014(5)
N6 0.031(5) 0.032(6) 0.054(6) 0.016(5) 0.019(4) 0.005(4)
F13 0.052(5) 0.210(11) 0.105(7) 0.085(7) 0.021(5) 0.040(6)
C8 0.056(7) 0.025(7) 0.051(8) -0.002(6) 0.025(6) 0.001(5)
C30 0.031(7) 0.080(9) 0.058(8) 0.033(7) 0.017(6) 0.011(6)
C23 0.035(6) 0.046(8) 0.057(8) 0.021(7) 0.012(6) 0.002(5)
N7 0.031(5) 0.054(7) 0.062(7) 0.022(5) 0.001(5) 0.019(5)
C24 0.036(6) 0.038(7) 0.047(7) 0.015(6) 0.014(5) 0.003(5)
C44 0.033(6) 0.045(7) 0.055(8) 0.006(6) 0.010(6) 0.008(5)
F11 0.052(4) 0.101(6) 0.111(7) 0.012(5) 0.011(4) 0.021(4)
F18 0.161(8) 0.052(5) 0.133(8) 0.044(5) 0.101(7) 0.054(5)
C6 0.020(5) 0.033(7) 0.061(8) 0.003(6) 0.002(5) 0.006(5)
C4 0.045(6) 0.021(6) 0.027(6) -0.006(5) 0.008(5) 0.002(5)
C9 0.045(7) 0.023(6) 0.058(8) 0.003(6) 0.015(6) 0.011(5)
F12 0.081(6) 0.179(10) 0.107(7) 0.047(7) 0.006(5) 0.076(6)
F7 0.057(5) 0.157(9) 0.077(6) -0.014(6) -0.004(4) -0.002(5)
C40 0.040(6) 0.028(7) 0.050(7) 0.006(6) 0.018(6) 0.009(5)
C28 0.051(7) 0.041(8) 0.053(8) 0.021(7) 0.014(6) 0.012(6)
C41 0.012(5) 0.081(10) 0.057(8) 0.020(7) -0.005(5) -0.005(6)
C7 0.058(8) 0.074(10) 0.046(8) 0.025(8) 0.026(7) 0.032(7)
C18 0.041(6) 0.030(7) 0.056(8) 0.007(6) 0.020(6) 0.002(5)
C35 0.045(7) 0.030(7) 0.056(8) 0.004(6) 0.014(6) 0.005(6)
C12 0.051(7) 0.013(6) 0.074(9) 0.016(6) 0.013(6) 0.013(5)
C34 0.072(10) 0.068(10) 0.090(11) 0.049(9) 0.049(9) 0.039(8)
C26 0.042(6) 0.050(8) 0.045(8) 0.020(6) 0.003(6) -0.006(6)
C27 0.062(8) 0.062(10) 0.071(10) 0.027(8) 0.031(7) 0.009(7)
C25 0.030(6) 0.020(6) 0.054(7) 0.010(5) 0.011(5) -0.005(5)
C20 0.015(5) 0.037(7) 0.055(8) 0.013(6) 0.007(5) 0.010(5)
C22 0.040(7) 0.071(9) 0.029(6) 0.007(7) 0.006(5) 0.007(6)
C1 0.032(6) 0.053(9) 0.096(11) 0.016(8) 0.028(7) 0.016(6)
C29 0.031(6) 0.018(6) 0.066(9) 0.011(6) -0.005(6) 0.005(5)
C11 0.040(6) 0.027(7) 0.084(9) 0.018(7) 0.029(7) 0.006(5)
C19 0.021(5) 0.028(7) 0.069(9) 0.009(6) 0.009(5) 0.003(5)
C39 0.063(8) 0.037(8) 0.047(7) 0.016(6) 0.009(6) 0.025(6)
C10 0.050(7) 0.032(7) 0.058(8) 0.008(6) 0.019(6) 0.015(6)
F10 0.051(5) 0.278(15) 0.146(9) 0.083(10) 0.040(6) 0.075(7)
C43 0.044(7) 0.039(8) 0.061(8) 0.009(6) 0.005(6) 0.030(6)
C13 0.036(6) 0.030(7) 0.074(9) -0.011(7) 0.008(6) 0.002(5)
N1 0.035(6) 0.074(9) 0.126(11) 0.034(8) 0.025(7) 0.010(6)
C5 0.037(7) 0.039(8) 0.086(11) 0.012(8) 0.015(7) 0.017(6)
C31 0.016(6) 0.148(16) 0.078(10) 0.076(11) 0.014(6) 0.022(8)
C42 0.037(7) 0.094(12) 0.067(9) 0.020(9) 0.019(7) 0.024(8)
C32 0.025(8) 0.167(18) 0.111(13) 0.089(14) 0.028(8) 0.054(11)
C33 0.070(11) 0.103(13) 0.119(14) 0.068(11) 0.054(11) 0.046(10)
C3 0.038(7) 0.050(9) 0.070(9) -0.008(7) 0.010(6) 0.010(6)
F2 0.164(10) 0.087(8) 0.180(12) 0.033(8) 0.033(9) 0.027(7)
C38 0.048(7) 0.036(8) 0.081(9) 0.017(7) 0.014(7) 0.007(6)
C36 0.082(11) 0.065(11) 0.129(14) 0.055(11) 0.043(11) 0.049(9)
C2 0.066(8) 0.048(8) 0.064(9) 0.014(8) 0.018(7) 0.026(7)
C21 0.064(8) 0.041(8) 0.049(8) 0.010(6) 0.026(6) 0.008(6)
F3 0.187(13) 0.143(12) 0.55(4) 0.117(17) 0.23(2) 0.105(11)
C37 0.103(12) 0.021(7) 0.100(12) 0.004(8) 0.018(10) 0.010(8)
F1 0.108(9) 0.160(13) 0.35(2) 0.122(15) -0.002(11) -0.004(8)
F5 0.163(13) 0.53(4) 0.26(2) 0.29(3) 0.025(13) 0.017(18)
F4 0.38(3) 0.131(15) 0.56(5) -0.09(2) 0.01(3) 0.138(18)
C15 0.026(5) 0.040(7) 0.044(7) 0.021(6) 0.004(5) 0.009(5)
C14 0.041(7) 0.053(9) 0.061(8) -0.003(7) 0.004(6) 0.006(6)
F6 0.30(2) 0.155(14) 0.204(17) 0.063(13) 0.051(15) 0.025(13)

loop_
_atom_type_symbol
_atom_type_description
_atom_type_scat_dispersion_real
_atom_type_scat_dispersion_imag
_atom_type_scat_source
C C 0.0033 0.0016 'International Tables Vol C Tables 4.2.6.8 and 6.1.1.4'
H H 0.0000 0.0000 'International Tables Vol C Tables 4.2.6.8 and 6.1.1.4'
N N 0.0061 0.0033 'International Tables Vol C Tables 4.2.6.8 and 6.1.1.4'
F F 0.0171 0.0103 'International Tables Vol C Tables 4.2.6.8 and 6.1.1.4'
P P 0.1023 0.0942 'International Tables Vol C Tables 4.2.6.8 and 6.1.1.4'
Ru Ru -1.2594 0.8363 'International Tables Vol C Tables 4.2.6.8 and 6.1.1.4'
O O 0.0106 0.0060 'International Tables Vol C Tables 4.2.6.8 and 6.1.1.4'
Cl Cl 0.1484 0.1585 'International Tables Vol C Tables 4.2.6.8 and 6.1.1.4'

loop_
_geom_angle_atom_site_label_1
_geom_angle_atom_site_label_2
_geom_angle_atom_site_label_3
_geom_angle
N8 Ru01 N5 175.8(4)
N8 Ru01 N6 97.0(3)
N5 Ru01 N6 78.9(3)
N8 Ru01 N9 79.4(4)
N5 Ru01 N9 102.0(3)
N6 Ru01 N9 92.6(3)
N8 Ru01 N7 78.0(4)
N5 Ru01 N7 100.6(4)
N6 Ru01 N7 91.2(3)
N9 Ru01 N7 157.3(4)
N8 Ru01 N4 105.5(3)
N5 Ru01 N4 78.5(4)
N6 Ru01 N4 157.3(3)
N9 Ru01 N4 94.2(3)
N7 Ru01 N4 90.8(3)
F18 P3 F13 90.9(6)
F18 P3 F17 179.0(5)
F13 P3 F17 89.9(6)
F18 P3 F16 90.9(4)
F13 P3 F16 91.1(4)
F17 P3 F16 89.7(4)
F18 P3 F14 89.1(4)
F13 P3 F14 89.8(4)
F17 P3 F14 90.2(4)
F16 P3 F14 179.0(4)
F18 P3 F15 91.3(5)
F13 P3 F15 176.8(5)
F17 P3 F15 87.9(4)
F16 P3 F15 91.1(4)
F14 P3 F15 87.9(4)
F7 P2 F9 175.2(6)
F7 P2 F10 93.4(6)
F9 P2 F10 91.1(6)
F7 P2 F8 88.1(4)
F9 P2 F8 87.3(5)
F10 P2 F8 176.8(7)
F7 P2 F11 89.9(6)
F9 P2 F11 91.6(5)
F10 P2 F11 93.1(6)
F8 P2 F11 89.7(4)
F7 P2 F12 91.6(6)
F9 P2 F12 86.7(6)
F10 P2 F12 89.7(5)
F8 P2 F12 87.4(5)
F11 P2 F12 176.7(5)
F5 P1 F3 95.4(12)
F5 P1 F4 88.9(16)
F3 P1 F4 88.2(11)
F5 P1 F1 88.6(10)
F3 P1 F1 170.1(12)
F4 P1 F1 82.7(12)
F5 P1 F2 99.3(14)
F3 P1 F2 94.6(8)
F4 P1 F2 171.1(15)
F1 P1 F2 93.8(8)
F5 P1 F6 171.4(12)
F3 P1 F6 93.1(10)
F4 P1 F6 92.6(15)
F1 P1 F6 83.2(10)
F2 P1 F6 78.8(8)
C17 N5 C18 120.8(9)
C17 N5 Ru01 119.1(7)
C18 N5 Ru01 120.1(7)
C25 N4 C29 118.4(9)
C25 N4 Ru01 113.8(7)
C29 N4 Ru01 127.8(7)
C17 C16 C15 118.6(9)
C17 C16 H16 120.7
C15 C16 H16 120.7
C8 N3 C6 110.4(9)
C8 N3 C9 126.0(10)
C6 N3 C9 123.7(10)
C6 N2 C7 109.5(10)
C6 N2 C5 124.6(10)
C7 N2 C5 125.8(11)
C44 N9 C40 115.6(9)
C44 N9 Ru01 129.1(7)
C40 N9 Ru01 115.3(6)
C35 N8 C39 123.6(10)
C35 N8 Ru01 119.8(7)
C39 N8 Ru01 116.4(7)
N5 C17 C16 120.3(9)
N5 C17 C20 114.2(9)
C16 C17 C20 125.2(10)
C24 N6 C20 114.8(9)
C24 N6 Ru01 129.3(7)
C20 N6 Ru01 115.9(7)
C7 C8 N3 107.5(10)
C7 C8 H8 126.2
N3 C8 H8 126.2
N7 C30 C31 123.3(14)
N7 C30 H30 118.3
C31 C30 H30 118.3
C22 C23 C24 120.5(11)
C22 C23 H23 119.7
C24 C23 H23 119.7
C30 N7 C34 118.5(11)
C30 N7 Ru01 127.9(9)
C34 N7 Ru01 113.6(8)
N6 C24 C23 124.1(11)
N6 C24 H24 117.9
C23 C24 H24 117.9
N9 C44 C43 126.8(10)
N9 C44 H44 116.6
C43 C44 H44 116.6
N2 C6 N3 105.1(10)
N2 C6 H6 127.4
N3 C6 H6 127.4
C5 C4 C3 118.5(11)
C5 C4 H4 120.7
C3 C4 H4 120.8
C10 C9 C14 122.5(11)
C10 C9 N3 118.1(9)
C14 C9 N3 119.3(9)
C41 C40 N9 120.2(10)
C41 C40 C39 127.2(11)
N9 C40 C39 112.6(9)
C29 C28 C27 120.0(11)
C29 C28 H28 120.0
C27 C28 H28 120.0
C40 C41 C42 122.7(12)
C40 C41 H41 118.7
C42 C41 H41 118.7
C8 C7 N2 107.4(10)
C8 C7 H7 126.3
N2 C7 H7 126.3
N5 C18 C19 122.6(10)
N5 C18 C25 111.9(9)
C19 C18 C25 125.6(10)
N8 C35 C36 119.4(11)
N8 C35 C34 112.8(10)
C36 C35 C34 127.8(12)
C11 C12 C13 117.3(10)
C11 C12 C15 121.7(9)
C13 C12 C15 121.0(10)
N7 C34 C33 118.0(14)
N7 C34 C35 115.7(11)
C33 C34 C35 126.3(14)
C27 C26 C25 118.8(11)
C27 C26 H26 120.6
C25 C26 H26 120.6
C26 C27 C28 119.2(11)
C26 C27 H27 120.4
C28 C27 H27 120.4
N4 C25 C26 120.6(10)
N4 C25 C18 115.7(9)
C26 C25 C18 123.5(9)
C21 C20 N6 126.4(10)
C21 C20 C17 121.7(10)
N6 C20 C17 111.8(9)
C23 C22 C21 118.2(10)
C23 C22 H22 120.9
C21 C22 H22 120.9
C2 C1 N1 124.9(12)
C2 C1 H1 117.5
N1 C1 H1 117.5
C28 C29 N4 122.9(10)
C28 C29 H29 118.5
N4 C29 H29 118.5
C10 C11 C12 121.3(10)
C10 C11 H11 119.3
C12 C11 H11 119.3
C18 C19 C15 119.0(10)
C18 C19 H19 120.5
C15 C19 H19 120.5
N8 C39 C40 116.3(10)
N8 C39 C38 118.5(10)
C40 C39 C38 125.2(11)
C11 C10 C9 119.1(10)
C11 C10 H10 120.4
C9 C10 H10 120.4
C42 C43 C44 116.0(10)
C42 C43 H43 122.0
C44 C43 H43 122.0
C14 C13 C12 122.1(11)
C14 C13 H13 119.0
C12 C13 H13 119.0
C5 N1 C1 111.2(11)
C4 C5 N1 127.0(11)
C4 C5 N2 114.8(11)
N1 C5 N2 118.1(11)
C30 C31 C32 120.1(14)
C30 C31 H31 120.0
C32 C31 H31 119.9
C43 C42 C41 118.7(11)
C43 C42 H42 120.7
C41 C42 H42 120.7
C33 C32 C31 118.5(14)
C33 C32 H32 120.8
C31 C32 H32 120.8
C32 C33 C34 121.3(16)
C32 C33 H33 119.4
C34 C33 H33 119.3
C4 C3 C2 123.0(11)
C4 C3 H3 118.5
C2 C3 H3 118.5
C39 C38 C37 117.9(11)
C39 C38 H38 121.1
C37 C38 H38 121.1
C37 C36 C35 121.4(12)
C37 C36 H36 119.3
C35 C36 H36 119.3
C1 C2 C3 115.1(12)
C1 C2 H2 122.5
C3 C2 H2 122.5
C20 C21 C22 115.8(11)
C20 C21 H21 122.1
C22 C21 H21 122.1
C36 C37 C38 119.2(12)
C36 C37 H37 120.4
C38 C37 H37 120.4
C19 C15 C16 118.7(10)
C19 C15 C12 125.4(9)
C16 C15 C12 115.8(9)
C13 C14 C9 117.5(10)
C13 C14 H14 121.2
C9 C14 H14 121.2

loop_
_geom_bond_atom_site_label_1
_geom_bond_atom_site_label_2
_geom_bond_distance
Ru01 N8 1.957(9)
Ru01 N5 1.969(8)
Ru01 N6 2.036(8)
Ru01 N9 2.039(8)
Ru01 N7 2.071(8)
Ru01 N4 2.075(9)
P3 F18 1.551(8)
P3 F13 1.560(9)
P3 F17 1.580(8)
P3 F16 1.584(7)
P3 F14 1.609(6)
P3 F15 1.636(8)
P2 F7 1.536(9)
P2 F9 1.549(10)
P2 F10 1.558(9)
P2 F8 1.591(8)
P2 F11 1.592(10)
P2 F12 1.619(11)
P1 F5 1.453(16)
P1 F3 1.508(14)
P1 F4 1.52(2)
P1 F1 1.544(14)
P1 F2 1.578(12)
P1 F6 1.716(17)
N5 C17 1.320(12)
N5 C18 1.329(12)
N4 C25 1.341(12)
N4 C29 1.363(14)
C16 C17 1.405(14)
C16 C15 1.410(13)
C16 H16 0.9500
N3 C8 1.351(14)
N3 C6 1.370(13)
N3 C9 1.424(14)
N2 C6 1.354(14)
N2 C7 1.379(14)
N2 C5 1.435(14)
N9 C44 1.353(13)
N9 C40 1.389(13)
N8 C35 1.341(14)
N8 C39 1.382(14)
C17 C20 1.493(14)
N6 C24 1.335(12)
N6 C20 1.375(13)
C8 C7 1.343(15)
C8 H8 0.9500
C30 N7 1.318(14)
C30 C31 1.320(17)
C30 H30 0.9500
C23 C22 1.366(15)
C23 C24 1.373(14)
C23 H23 0.9500
N7 C34 1.359(16)
C24 H24 0.9500
C44 C43 1.398(15)
C44 H44 0.9500
C6 H6 0.9500
C4 C5 1.316(15)
C4 C3 1.318(14)
C4 H4 0.9500
C9 C10 1.363(14)
C9 C14 1.390(14)
C40 C41 1.370(14)
C40 C39 1.407(14)
C28 C29 1.322(14)
C28 C27 1.383(17)
C28 H28 0.9500
C41 C42 1.390(17)
C41 H41 0.9500
C7 H7 0.9500
C18 C19 1.370(14)
C18 C25 1.483(15)
C35 C36 1.405(18)
C35 C34 1.428(18)
C12 C11 1.396(14)
C12 C13 1.411(14)
C12 C15 1.478(15)
C34 C33 1.424(19)
C26 C27 1.363(16)
C26 C25 1.415(14)
C26 H26 0.9500
C27 H27 0.9500
C20 C21 1.361(15)
C22 C21 1.446(16)
C22 H22 0.9500
C1 C2 1.343(17)
C1 N1 1.444(16)
C1 H1 0.9500
C29 H29 0.9500
C11 C10 1.361(15)
C11 H11 0.9500
C19 C15 1.370(14)
C19 H19 0.9500
C39 C38 1.408(16)
C10 H10 0.9500
C43 C42 1.382(17)
C43 H43 0.9500
C13 C14 1.358(16)
C13 H13 0.9500
N1 C5 1.368(16)
C31 C32 1.38(2)
C31 H31 0.9500
C42 H42 0.9500
C32 C33 1.30(2)
C32 H32 0.9500
C33 H33 0.9500
C3 C2 1.411(16)
C3 H3 0.9500
C38 C37 1.484(18)
C38 H38 0.9500
C36 C37 1.34(2)
C36 H36 0.9500
C2 H2 0.9500
C21 H21 0.9500
C37 H37 0.9500
C14 H14 0.9500

loop_
_geom_torsion_atom_site_label_1
_geom_torsion_atom_site_label_2
_geom_torsion_atom_site_label_3
_geom_torsion_atom_site_label_4
_geom_torsion
C18 N5 C17 C16 2.2(14)
Ru01 N5 C17 C16 -175.6(7)
C18 N5 C17 C20 176.0(8)
Ru01 N5 C17 C20 -1.8(10)
C15 C16 C17 N5 -4.0(13)
C15 C16 C17 C20 -177.0(9)
C6 N3 C8 C7 0.9(12)
C9 N3 C8 C7 -180.0(10)
C31 C30 N7 C34 -0.9(18)
C31 C30 N7 Ru01 179.3(9)
C20 N6 C24 C23 0.0(14)
Ru01 N6 C24 C23 179.8(8)
C22 C23 C24 N6 -0.3(17)
C40 N9 C44 C43 2.5(16)
Ru01 N9 C44 C43 -176.3(8)
C7 N2 C6 N3 2.1(11)
C5 N2 C6 N3 -179.6(9)
C8 N3 C6 N2 -1.9(11)
C9 N3 C6 N2 179.0(9)
C8 N3 C9 C10 -42.9(16)
C6 N3 C9 C10 136.1(11)
C8 N3 C9 C14 136.5(12)
C6 N3 C9 C14 -44.5(15)
C44 N9 C40 C41 -0.6(14)
Ru01 N9 C40 C41 178.3(8)
C44 N9 C40 C39 -178.7(10)
Ru01 N9 C40 C39 0.3(11)
N9 C40 C41 C42 -0.5(17)
C39 C40 C41 C42 177.2(11)
N3 C8 C7 N2 0.4(12)
C6 N2 C7 C8 -1.6(12)
C5 N2 C7 C8 -179.9(10)
C17 N5 C18 C19 0.2(15)
Ru01 N5 C18 C19 178.0(8)
C17 N5 C18 C25 179.3(8)
Ru01 N5 C18 C25 -2.9(12)
C39 N8 C35 C36 -2.2(18)
Ru01 N8 C35 C36 -177.0(9)
C39 N8 C35 C34 179.5(10)
Ru01 N8 C35 C34 4.7(14)
C30 N7 C34 C33 -1.3(17)
Ru01 N7 C34 C33 178.5(9)
C30 N7 C34 C35 -179.6(10)
Ru01 N7 C34 C35 0.2(14)
N8 C35 C34 N7 -3.0(16)
C36 C35 C34 N7 178.8(12)
N8 C35 C34 C33 178.9(12)
C36 C35 C34 C33 1(2)
C25 C26 C27 C28 -3.1(17)
C29 C28 C27 C26 1.8(18)
C29 N4 C25 C26 1.5(14)
Ru01 N4 C25 C26 -176.2(8)
C29 N4 C25 C18 176.7(9)
Ru01 N4 C25 C18 -1.0(11)
C27 C26 C25 N4 1.5(16)
C27 C26 C25 C18 -173.3(11)
N5 C18 C25 N4 2.4(13)
C19 C18 C25 N4 -178.5(9)
N5 C18 C25 C26 177.5(9)
C19 C18 C25 C26 -3.4(17)
C24 N6 C20 C21 2.6(14)
Ru01 N6 C20 C21 -177.3(9)
C24 N6 C20 C17 -179.0(8)
Ru01 N6 C20 C17 1.1(10)
N5 C17 C20 C21 178.8(9)
C16 C17 C20 C21 -7.7(15)
N5 C17 C20 N6 0.3(11)
C16 C17 C20 N6 173.8(8)
C24 C23 C22 C21 -1.7(16)
C27 C28 C29 N4 1.3(16)
C25 N4 C29 C28 -3.0(15)
Ru01 N4 C29 C28 174.4(8)
C13 C12 C11 C10 1.5(17)
C15 C12 C11 C10 -176.2(11)
N5 C18 C19 C15 -0.8(16)
C25 C18 C19 C15 -179.8(10)
C35 N8 C39 C40 -177.9(10)
Ru01 N8 C39 C40 -3.0(13)
C35 N8 C39 C38 0.4(17)
Ru01 N8 C39 C38 175.3(8)
C41 C40 C39 N8 -176.2(10)
N9 C40 C39 N8 1.7(14)
C41 C40 C39 C38 6(2)
N9 C40 C39 C38 -176.5(10)
C12 C11 C10 C9 0.9(18)
C14 C9 C10 C11 -3.5(18)
N3 C9 C10 C11 176.0(11)
N9 C44 C43 C42 -3.0(18)
C11 C12 C13 C14 -1.6(18)
C15 C12 C13 C14 176.1(11)
C2 C1 N1 C5 -3.6(16)
C3 C4 C5 N1 -3.8(18)
C3 C4 C5 N2 178.3(10)
C1 N1 C5 C4 5.9(17)
C1 N1 C5 N2 -176.3(9)
C6 N2 C5 C4 -172.9(9)
C7 N2 C5 C4 5.1(15)
C6 N2 C5 N1 8.9(15)
C7 N2 C5 N1 -173.0(11)
N7 C30 C31 C32 5(2)
C44 C43 C42 C41 1.6(17)
C40 C41 C42 C43 0.0(19)
C30 C31 C32 C33 -7(2)
C31 C32 C33 C34 5(2)
N7 C34 C33 C32 -1(2)
C35 C34 C33 C32 177.2(13)
C5 C4 C3 C2 -1.2(17)
N8 C39 C38 C37 2.0(17)
C40 C39 C38 C37 -179.9(12)
N8 C35 C36 C37 2(2)
C34 C35 C36 C37 179.6(14)
N1 C1 C2 C3 -0.3(17)
C4 C3 C2 C1 3.0(17)
N6 C20 C21 C22 -4.4(16)
C17 C20 C21 C22 177.3(9)
C23 C22 C21 C20 3.7(16)
C35 C36 C37 C38 1(2)
C39 C38 C37 C36 -3(2)
C18 C19 C15 C16 -1.0(14)
C18 C19 C15 C12 -176.3(9)
C17 C16 C15 C19 3.3(14)
C17 C16 C15 C12 179.1(8)
C11 C12 C15 C19 -141.1(11)
C13 C12 C15 C19 41.3(16)
C11 C12 C15 C16 43.5(14)
C13 C12 C15 C16 -134.2(11)
C12 C13 C14 C9 -0.7(19)
C10 C9 C14 C13 3.3(18)
N3 C9 C14 C13 -176.1(11)

loop_
_platon_squeeze_void_nr
_platon_squeeze_void_average_x
_platon_squeeze_void_average_y
_platon_squeeze_void_average_z
_platon_squeeze_void_volume
_platon_squeeze_void_count_electrons
_platon_squeeze_void_content
1 -0.193 -0.019 0.192 301 102 ' '
2 0.298 1.019 0.808 301 97 ' '
